data_4307554
loop_
_publ_author_name
'Tamara E. Hanna'
'Ivan Keresztes'
'Emil Lobkovsky'
'Paul J. Chirik'

_publ_section_title
;
Diazene Dehydrogenation Follows H2 Addition to Coordinated Dinitrogen in
anansa-Zirconocene Complex
;
_journal_name_full 'Inorganic Chemistry'
_journal_page_first 1675
_journal_page_last 1683
_journal_paper_doi 10.1021/ic0620539
_journal_volume 46
_journal_year 2007
_chemical_formula_sum 'C40 H60 N2 Si2 Zr2'
_chemical_formula_weight 807.52
_chemical_name_systematic
; 
 ? 
;
_space_group_IT_number 14
_symmetry_cell_setting monoclinic
_symmetry_space_group_name_Hall '-P 2yn'
_symmetry_space_group_name_H-M 'P 1 21/n 1'
_atom_sites_solution_hydrogens mixed
_atom_sites_solution_primary direct
_atom_sites_solution_secondary difmap
_audit_creation_method SHELXL-97
_cell_angle_alpha 90.00
_cell_angle_beta 96.7670(10)
_cell_angle_gamma 90.00
_cell_formula_units_Z 4
_cell_length_a 11.2903(6)
_cell_length_b 26.3223(15)
_cell_length_c 13.6173(8)
_cell_measurement_temperature 173(2)
_cell_volume 4018.7(4)
_computing_cell_refinement SAINT+
_computing_data_collection APEX2
_computing_data_reduction SAINT+
_computing_molecular_graphics SHELXTL
_computing_publication_material SHELXTL
_computing_structure_refinement 'SHELXL-97 (Sheldrick, 1997)'
_computing_structure_solution 'SHELXS-97 (Sheldrick, 1990)'
_diffrn_ambient_temperature 173(2)
_diffrn_measured_fraction_theta_full 0.980
_diffrn_measured_fraction_theta_max 0.980
_diffrn_measurement_device_type 'Bruker X8 APEX II'
_diffrn_measurement_method 'phi and omega scans'
_diffrn_radiation_monochromator graphite
_diffrn_radiation_source 'fine-focus sealed tube'
_diffrn_radiation_type MoK\a
_diffrn_radiation_wavelength 0.71073
_diffrn_reflns_av_R_equivalents 0.0413
_diffrn_reflns_av_sigmaI/netI 0.0530
_diffrn_reflns_limit_h_max 15
_diffrn_reflns_limit_h_min -12
_diffrn_reflns_limit_k_max 32
_diffrn_reflns_limit_k_min -36
_diffrn_reflns_limit_l_max 18
_diffrn_reflns_limit_l_min -18
_diffrn_reflns_number 32633
_diffrn_reflns_theta_full 29.23
_diffrn_reflns_theta_max 29.23
_diffrn_reflns_theta_min 1.55
_exptl_absorpt_coefficient_mu 0.607
_exptl_absorpt_correction_T_max 0.9703
_exptl_absorpt_correction_T_min 0.8883
_exptl_absorpt_correction_type multi-scan
_exptl_absorpt_process_details SADABS
_exptl_crystal_colour green
_exptl_crystal_density_diffrn 1.335
_exptl_crystal_density_method 'not measured'
_exptl_crystal_description block
_exptl_crystal_F_000 1688
_exptl_crystal_size_max 0.20
_exptl_crystal_size_mid 0.15
_exptl_crystal_size_min 0.05
_refine_diff_density_max 1.611
_refine_diff_density_min -0.585
_refine_diff_density_rms 0.109
_refine_ls_extinction_method none
_refine_ls_goodness_of_fit_ref 1.087
_refine_ls_hydrogen_treatment mixed
_refine_ls_matrix_type full
_refine_ls_number_parameters 457
_refine_ls_number_reflns 10699
_refine_ls_number_restraints 0
_refine_ls_restrained_S_all 1.087
_refine_ls_R_factor_all 0.0712
_refine_ls_R_factor_gt 0.0478
_refine_ls_shift/su_max 0.099
_refine_ls_shift/su_mean 0.001
_refine_ls_structure_factor_coef Fsqd
_refine_ls_weighting_details 'calc w=1/[\s^2^(Fo^2^)+(0.0439P)^2^+9.8767P] where P=(Fo^2^+2Fc^2^)/3'
_refine_ls_weighting_scheme calc
_refine_ls_wR_factor_gt 0.1194
_refine_ls_wR_factor_ref 0.1273
_reflns_number_gt 7952
_reflns_number_total 10699
_reflns_threshold_expression >2sigma(I)
_cod_data_source_file ic0620539si20061026_021515.cif
_cod_data_source_block th11
_cod_database_code 4307554

loop_
_symmetry_equiv_pos_as_xyz
'x, y, z'
'-x+1/2, y+1/2, -z+1/2'
'-x, -y, -z'
'x-1/2, -y-1/2, z-1/2'

loop_
_atom_site_label
_atom_site_type_symbol
_atom_site_fract_x
_atom_site_fract_y
_atom_site_fract_z
_atom_site_U_iso_or_equiv
_atom_site_adp_type
_atom_site_occupancy
_atom_site_symmetry_multiplicity
_atom_site_calc_flag
_atom_site_refinement_flags
_atom_site_disorder_assembly
_atom_site_disorder_group
Zr1 Zr 0.91838(3) 0.144722(12) 0.48772(2) 0.01631(8) Uani 1 1 d . . .
Zr2 Zr 0.81117(3) 0.136002(12) 0.75003(2) 0.01696(8) Uani 1 1 d . . .
Si1 Si 1.08454(9) 0.11522(4) 0.31082(8) 0.0254(2) Uani 1 1 d . . .
Si2 Si 0.65456(10) 0.09979(4) 0.92911(8) 0.0250(2) Uani 1 1 d . . .
N1 N 0.8055(3) 0.14816(11) 0.5987(2) 0.0205(6) Uani 1 1 d . . .
N2 N 0.9252(2) 0.14920(11) 0.6413(2) 0.0189(6) Uani 1 1 d . . .
C1 C 0.9575(3) 0.08170(13) 0.3581(3) 0.0231(7) Uani 1 1 d . . .
C2 C 0.9617(3) 0.05570(13) 0.4499(3) 0.0237(7) Uani 1 1 d . . .
H2 H 1.025(4) 0.0427(16) 0.487(3) 0.026(11) Uiso 1 1 d . . .
C3 C 0.8443(3) 0.05221(13) 0.4766(3) 0.0223(7) Uani 1 1 d . . .
H3 H 0.826(3) 0.0365(14) 0.530(3) 0.015(9) Uiso 1 1 d . . .
C4 C 0.7654(3) 0.07622(13) 0.4030(3) 0.0212(7) Uani 1 1 d . . .
C5 C 0.8359(3) 0.09482(13) 0.3315(2) 0.0210(7) Uani 1 1 d . . .
H5 H 0.803(3) 0.1140(14) 0.270(3) 0.019(10) Uiso 1 1 d . . .
C6 C 1.0726(3) 0.17544(13) 0.3822(2) 0.0193(7) Uani 1 1 d . . .
C7 C 1.1228(3) 0.18204(14) 0.4840(3) 0.0222(7) Uani 1 1 d . . .
C8 C 1.0596(3) 0.22123(14) 0.5264(3) 0.0254(8) Uani 1 1 d . . .
C9 C 0.9680(3) 0.23814(13) 0.4552(3) 0.0242(7) Uani 1 1 d . . .
C10 C 0.9744(3) 0.20997(13) 0.3671(3) 0.0221(7) Uani 1 1 d . . .
C11 C 0.7796(3) 0.06847(13) 0.8751(3) 0.0222(7) Uani 1 1 d . . .
C12 C 0.9011(3) 0.08278(14) 0.8989(3) 0.0223(7) Uani 1 1 d . . .
H12 H 0.929(3) 0.0990(15) 0.959(3) 0.021(10) Uiso 1 1 d . . .
C13 C 0.9695(3) 0.06659(13) 0.8244(3) 0.0219(7) Uani 1 1 d . . .
C14 C 0.8891(3) 0.04317(13) 0.7505(3) 0.0214(7) Uani 1 1 d . . .
H14 H 0.914(4) 0.0300(15) 0.699(3) 0.024(11) Uiso 1 1 d . . .
C15 C 0.7738(3) 0.04488(13) 0.7803(3) 0.0241(7) Uani 1 1 d . . .
H15 H 0.702(3) 0.0336(14) 0.743(3) 0.019(10) Uiso 1 1 d . . .
C16 C 0.6563(3) 0.16093(13) 0.8595(3) 0.0206(7) Uani 1 1 d . . .
C17 C 0.7501(3) 0.19775(14) 0.8738(3) 0.0234(7) Uani 1 1 d . . .
C18 C 0.7493(3) 0.22706(14) 0.7860(3) 0.0265(8) Uani 1 1 d . . .
C19 C 0.6578(4) 0.20873(14) 0.7166(3) 0.0270(8) Uani 1 1 d . . .
C20 C 0.6014(3) 0.16716(14) 0.7590(3) 0.0231(7) Uani 1 1 d . . .
C21 C 0.6305(3) 0.07849(15) 0.3957(3) 0.0269(8) Uani 1 1 d . . .
C22 C 0.5798(4) 0.03860(18) 0.3196(3) 0.0377(10) Uani 1 1 d . . .
H22A H 0.6067 0.0462 0.2554 0.056 Uiso 1 1 calc R . .
H22B H 0.4924 0.0395 0.3134 0.056 Uiso 1 1 calc R . .
H22C H 0.6079 0.0048 0.3416 0.056 Uiso 1 1 calc R . .
C23 C 0.5868(4) 0.0663(2) 0.4952(3) 0.0427(11) Uani 1 1 d . . .
H23A H 0.6130 0.0320 0.5161 0.064 Uiso 1 1 calc R . .
H23B H 0.4995 0.0679 0.4885 0.064 Uiso 1 1 calc R . .
H23C H 0.6200 0.0910 0.5448 0.064 Uiso 1 1 calc R . .
C24 C 0.5863(4) 0.13121(18) 0.3615(4) 0.0489(13) Uani 1 1 d . . .
H24A H 0.6176 0.1566 0.4104 0.073 Uiso 1 1 calc R . .
H24B H 0.4989 0.1318 0.3545 0.073 Uiso 1 1 calc R . .
H24C H 0.6139 0.1390 0.2976 0.073 Uiso 1 1 calc R . .
C25 C 1.2330(4) 0.15723(17) 0.5368(3) 0.0355(9) Uani 1 1 d . . .
H25A H 1.2504 0.1719 0.6031 0.053 Uiso 1 1 calc R . .
H25B H 1.3007 0.1631 0.4994 0.053 Uiso 1 1 calc R . .
H25C H 1.2194 0.1206 0.5423 0.053 Uiso 1 1 calc R . .
C26 C 1.0914(4) 0.24351(17) 0.6279(3) 0.0375(10) Uani 1 1 d . . .
H26A H 1.1696 0.2600 0.6313 0.056 Uiso 1 1 calc R . .
H26B H 1.0943 0.2164 0.6774 0.056 Uiso 1 1 calc R . .
H26C H 1.0311 0.2686 0.6409 0.056 Uiso 1 1 calc R . .
C27 C 0.8861(4) 0.28236(15) 0.4648(4) 0.0368(10) Uani 1 1 d . . .
H27A H 0.8816 0.2893 0.5350 0.055 Uiso 1 1 calc R . .
H27B H 0.8064 0.2743 0.4321 0.055 Uiso 1 1 calc R . .
H27C H 0.9170 0.3124 0.4338 0.055 Uiso 1 1 calc R . .
C28 C 0.8943(4) 0.22057(16) 0.2728(3) 0.0321(9) Uani 1 1 d . . .
H28A H 0.8118 0.2241 0.2875 0.048 Uiso 1 1 calc R . .
H28B H 0.8995 0.1924 0.2264 0.048 Uiso 1 1 calc R . .
H28C H 0.9195 0.2521 0.2432 0.048 Uiso 1 1 calc R . .
C29 C 1.0618(5) 0.1212(2) 0.1733(3) 0.0478(13) Uani 1 1 d . . .
H29A H 1.0653 0.0875 0.1434 0.072 Uiso 1 1 calc R . .
H29B H 1.1246 0.1428 0.1516 0.072 Uiso 1 1 calc R . .
H29C H 0.9838 0.1366 0.1528 0.072 Uiso 1 1 calc R . .
C30 C 1.2271(4) 0.08061(16) 0.3437(4) 0.0461(13) Uani 1 1 d . . .
H30A H 1.2290 0.0664 0.4104 0.069 Uiso 1 1 calc R . .
H30B H 1.2941 0.1041 0.3416 0.069 Uiso 1 1 calc R . .
H30C H 1.2334 0.0530 0.2963 0.069 Uiso 1 1 calc R . .
C31 C 1.1043(3) 0.06915(14) 0.8296(3) 0.0265(8) Uani 1 1 d . . .
C32 C 1.1468(4) 0.05690(18) 0.7299(3) 0.0379(10) Uani 1 1 d . . .
H32A H 1.1118 0.0812 0.6801 0.057 Uiso 1 1 calc R . .
H32B H 1.1219 0.0224 0.7098 0.057 Uiso 1 1 calc R . .
H32C H 1.2340 0.0593 0.7356 0.057 Uiso 1 1 calc R . .
C33 C 1.1548(4) 0.02929(19) 0.9058(4) 0.0430(11) Uani 1 1 d . . .
H33A H 1.2419 0.0281 0.9080 0.065 Uiso 1 1 calc R . .
H33B H 1.1214 -0.0041 0.8867 0.065 Uiso 1 1 calc R . .
H33C H 1.1334 0.0385 0.9712 0.065 Uiso 1 1 calc R . .
C34 C 1.1490(4) 0.12165(18) 0.8623(4) 0.0421(11) Uani 1 1 d . . .
H34A H 1.1174 0.1469 0.8131 0.063 Uiso 1 1 calc R . .
H34B H 1.2364 0.1221 0.8687 0.063 Uiso 1 1 calc R . .
H34C H 1.1221 0.1298 0.9263 0.063 Uiso 1 1 calc R . .
C35 C 0.8314(4) 0.20894(17) 0.9668(3) 0.0349(9) Uani 1 1 d . . .
H35A H 0.9099 0.2191 0.9498 0.052 Uiso 1 1 calc R . .
H35B H 0.8397 0.1784 1.0084 0.052 Uiso 1 1 calc R . .
H35C H 0.7975 0.2365 1.0030 0.052 Uiso 1 1 calc R . .
C36 C 0.8269(4) 0.27261(15) 0.7745(4) 0.0397(11) Uani 1 1 d . . .
H36A H 0.8286 0.2798 0.7041 0.060 Uiso 1 1 calc R . .
H36B H 0.9080 0.2657 0.8056 0.060 Uiso 1 1 calc R . .
H36C H 0.7946 0.3021 0.8064 0.060 Uiso 1 1 calc R . .
C37 C 0.6200(4) 0.23101(17) 0.6155(3) 0.0403(11) Uani 1 1 d . . .
H37A H 0.5643 0.2591 0.6214 0.060 Uiso 1 1 calc R . .
H37B H 0.5808 0.2047 0.5722 0.060 Uiso 1 1 calc R . .
H37C H 0.6903 0.2436 0.5873 0.060 Uiso 1 1 calc R . .
C38 C 0.4935(4) 0.13946(18) 0.7095(3) 0.0362(10) Uani 1 1 d . . .
H38B H 0.5112 0.1031 0.7063 0.054 Uiso 1 1 calc R . .
H38C H 0.4731 0.1527 0.6424 0.054 Uiso 1 1 calc R . .
H38A H 0.4261 0.1446 0.7477 0.054 Uiso 1 1 calc R . .
C39 C 0.5147(4) 0.06218(19) 0.9049(4) 0.0483(12) Uani 1 1 d . . .
H39A H 0.5045 0.0508 0.8359 0.072 Uiso 1 1 calc R . .
H39B H 0.4466 0.0834 0.9173 0.072 Uiso 1 1 calc R . .
H39C H 0.5192 0.0326 0.9488 0.072 Uiso 1 1 calc R . .
C40 C 0.6871(5) 0.1068(2) 1.0662(3) 0.0469(12) Uani 1 1 d . . .
H40A H 0.6802 0.0737 1.0978 0.070 Uiso 1 1 calc R . .
H40B H 0.6299 0.1306 1.0900 0.070 Uiso 1 1 calc R . .
H40C H 0.7682 0.1200 1.0828 0.070 Uiso 1 1 calc R . .

loop_
_atom_site_aniso_label
_atom_site_aniso_U_11
_atom_site_aniso_U_22
_atom_site_aniso_U_33
_atom_site_aniso_U_23
_atom_site_aniso_U_13
_atom_site_aniso_U_12
Zr1 0.01556(16) 0.01688(15) 0.01628(15) 0.00124(11) 0.00100(12) -0.00102(12)
Zr2 0.01710(17) 0.01774(16) 0.01600(15) -0.00034(11) 0.00175(12) 0.00188(12)
Si1 0.0196(5) 0.0273(5) 0.0308(5) -0.0057(4) 0.0094(4) -0.0046(4)
Si2 0.0238(5) 0.0285(5) 0.0239(5) 0.0051(4) 0.0082(4) 0.0030(4)
N1 0.0168(15) 0.0223(15) 0.0218(14) -0.0006(11) 0.0005(11) -0.0023(11)
N2 0.0152(14) 0.0197(14) 0.0213(14) 0.0017(11) 0.0006(11) -0.0024(11)
C1 0.0229(19) 0.0207(17) 0.0260(18) -0.0062(13) 0.0039(14) -0.0042(14)
C2 0.024(2) 0.0158(16) 0.0301(19) -0.0009(13) -0.0023(15) 0.0009(14)
C3 0.028(2) 0.0172(16) 0.0207(17) 0.0002(13) 0.0009(14) -0.0054(14)
C4 0.0209(18) 0.0215(17) 0.0211(16) -0.0037(13) 0.0024(13) -0.0051(14)
C5 0.0199(18) 0.0256(18) 0.0167(16) -0.0023(13) -0.0014(13) -0.0049(14)
C6 0.0147(17) 0.0211(16) 0.0224(16) 0.0020(13) 0.0036(13) -0.0025(13)
C7 0.0187(17) 0.0242(17) 0.0229(17) 0.0036(13) -0.0007(14) -0.0061(14)
C8 0.028(2) 0.0222(17) 0.0265(18) -0.0025(14) 0.0049(15) -0.0113(15)
C9 0.0251(19) 0.0179(16) 0.0313(19) 0.0034(14) 0.0106(15) -0.0032(14)
C10 0.0194(18) 0.0204(17) 0.0265(18) 0.0061(13) 0.0032(14) -0.0031(13)
C11 0.0225(18) 0.0218(17) 0.0228(17) 0.0062(13) 0.0048(14) 0.0040(14)
C12 0.0258(19) 0.0242(17) 0.0160(16) 0.0021(13) -0.0017(14) 0.0066(14)
C13 0.0225(18) 0.0202(17) 0.0226(17) 0.0017(13) 0.0011(14) 0.0036(14)
C14 0.0259(19) 0.0186(16) 0.0199(17) -0.0003(13) 0.0034(14) 0.0050(14)
C15 0.0227(19) 0.0183(17) 0.0304(19) -0.0011(14) 0.0002(15) -0.0019(14)
C16 0.0186(17) 0.0227(17) 0.0212(17) -0.0003(13) 0.0049(13) 0.0041(13)
C17 0.0211(18) 0.0236(17) 0.0259(18) -0.0058(14) 0.0037(14) 0.0007(14)
C18 0.028(2) 0.0205(17) 0.033(2) -0.0006(14) 0.0129(16) 0.0038(15)
C19 0.029(2) 0.0280(19) 0.0247(18) 0.0042(14) 0.0078(15) 0.0120(16)
C20 0.0194(18) 0.0275(18) 0.0230(17) -0.0009(14) 0.0043(14) 0.0078(14)
C21 0.0173(18) 0.035(2) 0.029(2) -0.0035(15) 0.0034(15) -0.0059(15)
C22 0.025(2) 0.053(3) 0.035(2) -0.015(2) 0.0014(17) -0.0128(19)
C23 0.025(2) 0.069(3) 0.036(2) -0.011(2) 0.0113(18) -0.018(2)
C24 0.022(2) 0.044(3) 0.080(4) 0.004(2) 0.002(2) 0.003(2)
C25 0.024(2) 0.043(2) 0.037(2) 0.0099(18) -0.0066(17) -0.0044(18)
C26 0.042(3) 0.039(2) 0.032(2) -0.0112(18) 0.0059(18) -0.016(2)
C27 0.036(2) 0.0211(19) 0.056(3) 0.0049(18) 0.019(2) 0.0047(17)
C28 0.027(2) 0.038(2) 0.031(2) 0.0158(17) -0.0001(16) 0.0031(17)
C29 0.059(3) 0.055(3) 0.035(2) -0.015(2) 0.025(2) -0.021(2)
C30 0.021(2) 0.028(2) 0.091(4) -0.014(2) 0.014(2) -0.0032(17)
C31 0.0202(19) 0.0278(19) 0.031(2) 0.0028(15) -0.0001(15) 0.0046(15)
C32 0.027(2) 0.047(3) 0.041(2) -0.003(2) 0.0101(18) 0.0053(19)
C33 0.025(2) 0.051(3) 0.051(3) 0.020(2) -0.0027(19) 0.011(2)
C34 0.025(2) 0.040(2) 0.060(3) -0.011(2) 0.003(2) -0.0033(19)
C35 0.029(2) 0.042(2) 0.033(2) -0.0153(18) -0.0002(17) -0.0011(18)
C36 0.042(3) 0.0228(19) 0.060(3) -0.0004(18) 0.026(2) 0.0004(18)
C37 0.046(3) 0.044(3) 0.032(2) 0.0133(18) 0.0115(19) 0.027(2)
C38 0.023(2) 0.053(3) 0.031(2) -0.0067(19) -0.0030(16) 0.0031(19)
C39 0.031(2) 0.044(3) 0.072(4) 0.013(2) 0.015(2) -0.006(2)
C40 0.061(3) 0.059(3) 0.023(2) 0.0094(19) 0.013(2) 0.017(2)

loop_
_atom_type_symbol
_atom_type_description
_atom_type_scat_dispersion_real
_atom_type_scat_dispersion_imag
_atom_type_scat_source
C C 0.0033 0.0016 'International Tables Vol C Tables 4.2.6.8 and 6.1.1.4'
H H 0.0000 0.0000 'International Tables Vol C Tables 4.2.6.8 and 6.1.1.4'
N N 0.0061 0.0033 'International Tables Vol C Tables 4.2.6.8 and 6.1.1.4'
Si Si 0.0817 0.0704 'International Tables Vol C Tables 4.2.6.8 and 6.1.1.4'
Zr Zr -2.9673 0.5597 'International Tables Vol C Tables 4.2.6.8 and 6.1.1.4'

loop_
_geom_angle_atom_site_label_1
_geom_angle_atom_site_label_2
_geom_angle_atom_site_label_3
_geom_angle
_geom_angle_site_symmetry_1
_geom_angle_site_symmetry_3
_geom_angle_publ_flag
N2 Zr1 N1 39.34(11) . . ?
N2 Zr1 C2 106.19(12) . . ?
N1 Zr1 C2 110.23(12) . . ?
N2 Zr1 C1 139.17(12) . . ?
N1 Zr1 C1 135.47(11) . . ?
C2 Zr1 C1 33.29(12) . . ?
N2 Zr1 C10 129.43(11) . . ?
N1 Zr1 C10 131.75(12) . . ?
C2 Zr1 C10 116.32(12) . . ?
C1 Zr1 C10 85.00(12) . . ?
N2 Zr1 C7 94.18(11) . . ?
N1 Zr1 C7 129.56(11) . . ?
C2 Zr1 C7 99.33(12) . . ?
C1 Zr1 C7 90.34(12) . . ?
C10 Zr1 C7 54.29(11) . . ?
N2 Zr1 C6 127.42(11) . . ?
N1 Zr1 C6 156.94(11) . . ?
C2 Zr1 C6 91.06(12) . . ?
C1 Zr1 C6 67.57(11) . . ?
C10 Zr1 C6 33.04(11) . . ?
C7 Zr1 C6 33.37(11) . . ?
N2 Zr1 C9 97.79(11) . . ?
N1 Zr1 C9 104.28(11) . . ?
C2 Zr1 C9 145.26(12) . . ?
C1 Zr1 C9 116.92(12) . . ?
C10 Zr1 C9 32.41(11) . . ?
C7 Zr1 C9 53.42(12) . . ?
C6 Zr1 C9 54.23(11) . . ?
N2 Zr1 C3 94.91(11) . . ?
N1 Zr1 C3 82.07(12) . . ?
C2 Zr1 C3 32.62(12) . . ?
C1 Zr1 C3 54.10(12) . . ?
C10 Zr1 C3 135.62(12) . . ?
C7 Zr1 C3 131.38(12) . . ?
C6 Zr1 C3 120.80(11) . . ?
C9 Zr1 C3 166.03(12) . . ?
N2 Zr1 C5 145.32(11) . . ?
N1 Zr1 C5 115.26(11) . . ?
C2 Zr1 C5 53.40(12) . . ?
C1 Zr1 C5 32.45(11) . . ?
C10 Zr1 C5 84.44(11) . . ?
C7 Zr1 C5 115.18(11) . . ?
C6 Zr1 C5 84.24(11) . . ?
C9 Zr1 C5 114.18(12) . . ?
C3 Zr1 C5 52.14(11) . . ?
N2 Zr1 C8 78.63(11) . . ?
N1 Zr1 C8 103.47(11) . . ?
C2 Zr1 C8 130.67(13) . . ?
C1 Zr1 C8 120.34(12) . . ?
C10 Zr1 C8 53.32(12) . . ?
C7 Zr1 C8 32.21(12) . . ?
C6 Zr1 C8 54.17(11) . . ?
C9 Zr1 C8 31.61(12) . . ?
C3 Zr1 C8 159.69(12) . . ?
C5 Zr1 C8 136.00(11) . . ?
N2 Zr1 C4 114.68(11) . . ?
N1 Zr1 C4 85.59(11) . . ?
C2 Zr1 C4 53.09(12) . . ?
C1 Zr1 C4 53.44(11) . . ?
C10 Zr1 C4 112.37(11) . . ?
C7 Zr1 C4 143.66(11) . . ?
C6 Zr1 C4 115.26(11) . . ?
C9 Zr1 C4 135.71(12) . . ?
C3 Zr1 C4 31.17(11) . . ?
C5 Zr1 C4 31.26(10) . . ?
C8 Zr1 C4 165.66(11) . . ?
N1 Zr2 N2 39.29(11) . . ?
N1 Zr2 C15 109.13(12) . . ?
N2 Zr2 C15 114.04(12) . . ?
N1 Zr2 C17 126.18(12) . . ?
N2 Zr2 C17 127.49(12) . . ?
C15 Zr2 C17 116.88(12) . . ?
N1 Zr2 C11 142.13(12) . . ?
N2 Zr2 C11 137.81(11) . . ?
C15 Zr2 C11 33.20(12) . . ?
C17 Zr2 C11 86.03(12) . . ?
N1 Zr2 C16 127.24(11) . . ?
N2 Zr2 C16 154.23(11) . . ?
C15 Zr2 C16 90.58(12) . . ?
C17 Zr2 C16 33.21(11) . . ?
C11 Zr2 C16 67.62(11) . . ?
N1 Zr2 C20 94.52(11) . . ?
N2 Zr2 C20 129.54(11) . . ?
C15 Zr2 C20 97.32(12) . . ?
C17 Zr2 C20 54.55(12) . . ?
C11 Zr2 C20 89.32(12) . . ?
C16 Zr2 C20 33.30(11) . . ?
N1 Zr2 C18 93.91(12) . . ?
N2 Zr2 C18 100.56(11) . . ?
C15 Zr2 C18 144.97(12) . . ?
C17 Zr2 C18 32.65(12) . . ?
C11 Zr2 C18 117.94(12) . . ?
C16 Zr2 C18 54.41(11) . . ?
C20 Zr2 C18 53.67(12) . . ?
N1 Zr2 C12 145.89(11) . . ?
N2 Zr2 C12 115.30(11) . . ?
C15 Zr2 C12 53.22(12) . . ?
C17 Zr2 C12 86.42(12) . . ?
C11 Zr2 C12 32.46(12) . . ?
C16 Zr2 C12 84.99(11) . . ?
C20 Zr2 C12 115.12(12) . . ?
C18 Zr2 C12 116.78(12) . . ?
N1 Zr2 C19 76.70(11) . . ?
N2 Zr2 C19 101.92(11) . . ?
C15 Zr2 C19 128.48(13) . . ?
C17 Zr2 C19 53.42(12) . . ?
C11 Zr2 C19 119.79(12) . . ?
C16 Zr2 C19 54.06(11) . . ?
C20 Zr2 C19 32.30(12) . . ?
C18 Zr2 C19 31.59(13) . . ?
C12 Zr2 C19 137.39(11) . . ?
N1 Zr2 C14 96.79(11) . . ?
N2 Zr2 C14 85.53(11) . . ?
C15 Zr2 C14 32.12(12) . . ?
C17 Zr2 C14 137.01(12) . . ?
C11 Zr2 C14 53.73(11) . . ?
C16 Zr2 C14 120.20(11) . . ?
C20 Zr2 C14 128.71(12) . . ?
C18 Zr2 C14 168.68(12) . . ?
C12 Zr2 C14 51.93(11) . . ?
C19 Zr2 C14 156.47(13) . . ?
N1 Zr2 C13 114.95(11) . . ?
N2 Zr2 C13 86.67(11) . . ?
C15 Zr2 C13 52.73(12) . . ?
C17 Zr2 C13 114.55(11) . . ?
C11 Zr2 C13 53.28(11) . . ?
C16 Zr2 C13 115.79(11) . . ?
C20 Zr2 C13 142.60(11) . . ?
C18 Zr2 C13 138.91(12) . . ?
C12 Zr2 C13 31.16(11) . . ?
C19 Zr2 C13 167.90(11) . . ?
C14 Zr2 C13 31.11(11) . . ?
C30 Si1 C1 111.4(2) . . ?
C30 Si1 C29 107.2(2) . . ?
C1 Si1 C29 111.51(19) . . ?
C30 Si1 C6 113.81(19) . . ?
C1 Si1 C6 96.67(15) . . ?
C29 Si1 C6 116.0(2) . . ?
C11 Si2 C39 111.2(2) . . ?
C11 Si2 C16 97.31(15) . . ?
C39 Si2 C16 115.3(2) . . ?
C11 Si2 C40 111.7(2) . . ?
C39 Si2 C40 107.0(2) . . ?
C16 Si2 C40 114.1(2) . . ?
N2 N1 Zr2 71.21(17) . . ?
N2 N1 Zr1 70.23(17) . . ?
Zr2 N1 Zr1 139.46(15) . . ?
N1 N2 Zr1 70.43(17) . . ?
N1 N2 Zr2 69.49(16) . . ?
Zr1 N2 Zr2 138.01(14) . . ?
C5 C1 C2 105.8(3) . . ?
C5 C1 Si1 123.9(3) . . ?
C2 C1 Si1 125.8(3) . . ?
C5 C1 Zr1 76.9(2) . . ?
C2 C1 Zr1 71.9(2) . . ?
Si1 C1 Zr1 97.88(14) . . ?
C3 C2 C1 108.7(3) . . ?
C3 C2 Zr1 78.1(2) . . ?
C1 C2 Zr1 74.8(2) . . ?
C4 C3 C2 108.7(3) . . ?
C4 C3 Zr1 77.9(2) . . ?
C2 C3 Zr1 69.32(19) . . ?
C3 C4 C5 106.6(3) . . ?
C3 C4 C21 127.6(3) . . ?
C5 C4 C21 125.7(3) . . ?
C3 C4 Zr1 70.88(19) . . ?
C5 C4 Zr1 71.08(19) . . ?
C21 C4 Zr1 126.6(2) . . ?
C4 C5 C1 110.2(3) . . ?
C4 C5 Zr1 77.7(2) . . ?
C1 C5 Zr1 70.69(19) . . ?
C10 C6 C7 105.7(3) . . ?
C10 C6 Si1 124.5(3) . . ?
C7 C6 Si1 123.7(3) . . ?
C10 C6 Zr1 73.10(19) . . ?
C7 C6 Zr1 73.18(19) . . ?
Si1 C6 Zr1 96.96(14) . . ?
C8 C7 C6 108.6(3) . . ?
C8 C7 C25 123.2(3) . . ?
C6 C7 C25 127.8(3) . . ?
C8 C7 Zr1 76.6(2) . . ?
C6 C7 Zr1 73.44(19) . . ?
C25 C7 Zr1 121.9(2) . . ?
C9 C8 C7 108.4(3) . . ?
C9 C8 C26 126.0(4) . . ?
C7 C8 C26 125.5(4) . . ?
C9 C8 Zr1 73.7(2) . . ?
C7 C8 Zr1 71.20(19) . . ?
C26 C8 Zr1 124.4(3) . . ?
C8 C9 C10 108.1(3) . . ?
C8 C9 C27 126.6(4) . . ?
C10 C9 C27 124.9(4) . . ?
C8 C9 Zr1 74.7(2) . . ?
C10 C9 Zr1 71.32(19) . . ?
C27 C9 Zr1 125.3(3) . . ?
C9 C10 C6 109.1(3) . . ?
C9 C10 C28 122.5(3) . . ?
C6 C10 C28 128.1(3) . . ?
C9 C10 Zr1 76.3(2) . . ?
C6 C10 Zr1 73.86(19) . . ?
C28 C10 Zr1 120.8(2) . . ?
C12 C11 C15 105.1(3) . . ?
C12 C11 Si2 123.3(3) . . ?
C15 C11 Si2 126.5(3) . . ?
C12 C11 Zr2 75.9(2) . . ?
C15 C11 Zr2 71.9(2) . . ?
Si2 C11 Zr2 97.43(14) . . ?
C13 C12 C11 110.5(3) . . ?
C13 C12 Zr2 78.3(2) . . ?
C11 C12 Zr2 71.59(19) . . ?
C12 C13 C14 106.4(3) . . ?
C12 C13 C31 125.7(3) . . ?
C14 C13 C31 127.5(3) . . ?
C12 C13 Zr2 70.57(19) . . ?
C14 C13 Zr2 71.5(2) . . ?
C31 C13 Zr2 127.6(2) . . ?
C15 C14 C13 108.6(3) . . ?
C15 C14 Zr2 69.3(2) . . ?
C13 C14 Zr2 77.3(2) . . ?
C14 C15 C11 109.2(3) . . ?
C14 C15 Zr2 78.6(2) . . ?
C11 C15 Zr2 74.9(2) . . ?
C17 C16 C20 106.3(3) . . ?
C17 C16 Si2 124.5(3) . . ?
C20 C16 Si2 123.3(3) . . ?
C17 C16 Zr2 72.69(19) . . ?
C20 C16 Zr2 73.67(19) . . ?
Si2 C16 Zr2 97.22(14) . . ?
C18 C17 C16 108.8(3) . . ?
C18 C17 C35 123.0(3) . . ?
C16 C17 C35 128.0(3) . . ?
C18 C17 Zr2 76.1(2) . . ?
C16 C17 Zr2 74.10(19) . . ?
C35 C17 Zr2 120.5(3) . . ?
C19 C18 C17 108.1(3) . . ?
C19 C18 C36 126.7(4) . . ?
C17 C18 C36 125.0(4) . . ?
C19 C18 Zr2 75.2(2) . . ?
C17 C18 Zr2 71.2(2) . . ?
C36 C18 Zr2 123.5(3) . . ?
C18 C19 C20 108.8(3) . . ?
C18 C19 C37 126.0(4) . . ?
C20 C19 C37 125.2(4) . . ?
C18 C19 Zr2 73.2(2) . . ?
C20 C19 Zr2 71.4(2) . . ?
C37 C19 Zr2 124.0(2) . . ?
C19 C20 C16 108.0(3) . . ?
C19 C20 C38 124.6(3) . . ?
C16 C20 C38 127.0(3) . . ?
C19 C20 Zr2 76.3(2) . . ?
C16 C20 Zr2 73.03(19) . . ?
C38 C20 Zr2 122.3(2) . . ?
C4 C21 C24 110.2(3) . . ?
C4 C21 C23 111.1(3) . . ?
C24 C21 C23 109.5(4) . . ?
C4 C21 C22 108.0(3) . . ?
C24 C21 C22 109.4(4) . . ?
C23 C21 C22 108.7(3) . . ?
C13 C31 C34 110.5(3) . . ?
C13 C31 C32 111.6(3) . . ?
C34 C31 C32 108.9(4) . . ?
C13 C31 C33 107.0(3) . . ?
C34 C31 C33 109.8(4) . . ?
C32 C31 C33 109.0(3) . . ?

loop_
_geom_bond_atom_site_label_1
_geom_bond_atom_site_label_2
_geom_bond_distance
_geom_bond_site_symmetry_2
_geom_bond_publ_flag
Zr1 N2 2.087(3) . ?
Zr1 N1 2.090(3) . ?
Zr1 C2 2.461(4) . ?
Zr1 C1 2.499(3) . ?
Zr1 C10 2.508(3) . ?
Zr1 C7 2.515(3) . ?
Zr1 C6 2.518(3) . ?
Zr1 C9 2.572(3) . ?
Zr1 C3 2.573(3) . ?
Zr1 C5 2.579(3) . ?
Zr1 C8 2.584(3) . ?
Zr1 C4 2.663(3) . ?
Zr2 N1 2.079(3) . ?
Zr2 N2 2.102(3) . ?
Zr2 C15 2.478(4) . ?
Zr2 C17 2.496(3) . ?
Zr2 C11 2.516(3) . ?
Zr2 C16 2.514(3) . ?
Zr2 C20 2.523(3) . ?
Zr2 C18 2.560(4) . ?
Zr2 C12 2.572(3) . ?
Zr2 C19 2.585(4) . ?
Zr2 C14 2.597(3) . ?
Zr2 C13 2.671(3) . ?
Si1 C30 1.858(5) . ?
Si1 C1 1.862(4) . ?
Si1 C29 1.866(5) . ?
Si1 C6 1.873(4) . ?
Si2 C11 1.859(4) . ?
Si2 C39 1.860(5) . ?
Si2 C16 1.869(4) . ?
Si2 C40 1.869(4) . ?
N1 N2 1.406(4) . ?
C1 C5 1.421(5) . ?
C1 C2 1.421(5) . ?
C2 C3 1.418(5) . ?
C3 C4 1.410(5) . ?
C4 C5 1.415(5) . ?
C4 C21 1.516(5) . ?
C6 C10 1.429(5) . ?
C6 C7 1.445(5) . ?
C7 C8 1.416(5) . ?
C7 C25 1.510(5) . ?
C8 C9 1.404(5) . ?
C8 C26 1.505(5) . ?
C9 C10 1.419(5) . ?
C9 C27 1.501(5) . ?
C10 C28 1.507(5) . ?
C11 C12 1.423(5) . ?
C11 C15 1.427(5) . ?
C12 C13 1.412(5) . ?
C13 C14 1.414(5) . ?
C13 C31 1.516(5) . ?
C14 C15 1.409(5) . ?
C16 C17 1.432(5) . ?
C16 C20 1.443(5) . ?
C17 C18 1.422(5) . ?
C17 C35 1.504(5) . ?
C18 C19 1.401(6) . ?
C18 C36 1.503(5) . ?
C19 C20 1.422(5) . ?
C19 C37 1.511(5) . ?
C20 C38 1.509(5) . ?
C21 C24 1.529(6) . ?
C21 C23 1.529(5) . ?
C21 C22 1.537(5) . ?
C31 C34 1.520(6) . ?
C31 C32 1.527(6) . ?
C31 C33 1.538(5) . ?
